data_1548858
loop_
_publ_author_name
'Sun, Xianglang'
'Xue, Qifan'
'Zhu, Zonglong'
'Xiao, Qi'
'Jiang, Kui'
'Yip, Hin-Lap'
'Yan, He'
'Li, Zhong'an'

_publ_section_title
;
 Fluoranthene-based dopant-free hole transporting materials for efficient
 perovskite solar cells.
;
_journal_issue 10
_journal_name_full 'Chemical science'
_journal_page_first 2698
_journal_page_last 2704
_journal_paper_doi 10.1039/c7sc05484j
_journal_volume 9
_journal_year 2018
_chemical_formula_sum 'C46 H34 N4'
_chemical_formula_weight 642.77
_space_group_crystal_system triclinic
_space_group_IT_number 2
_space_group_name_Hall '-P 1'
_space_group_name_H-M_alt 'P -1'
_symmetry_space_group_name_Hall '-P 1'
_symmetry_space_group_name_H-M 'P -1'
_atom_sites_solution_hydrogens geom
_audit_creation_method SHELXL-2014/7
_audit_update_record
;
2017-12-05 deposited with the CCDC.
2018-02-02 downloaded from the CCDC.
;
_cell_angle_alpha 102.687(8)
_cell_angle_beta 111.422(8)
_cell_angle_gamma 93.005(9)
_cell_formula_units_Z 2
_cell_length_a 11.856(7)
_cell_length_b 12.147(7)
_cell_length_c 13.446(8)
_cell_measurement_reflns_used 1793
_cell_measurement_temperature 298(2)
_cell_measurement_theta_max 22.88
_cell_measurement_theta_min 2.71
_cell_volume 1739.8(18)
_computing_cell_refinement 'Bruker SAINT'
_computing_data_collection 'Bruker APEX2'
_computing_data_reduction 'Bruker SAINT'
_computing_molecular_graphics 'Bruker SHELXTL'
_computing_publication_material 'Bruker SHELXTL'
_computing_structure_refinement 'SHELXL-2014/7 (Sheldrick, 2014)'
_computing_structure_solution 'SHELXS-97 (Sheldrick, 2008)'
_diffrn_ambient_temperature 298(2)
_diffrn_measured_fraction_theta_full 0.986
_diffrn_measured_fraction_theta_max 0.986
_diffrn_measurement_device_type 'Bruker APEX-II CCD'
_diffrn_measurement_method '\f and \w scans'
_diffrn_radiation_type MoK\a
_diffrn_radiation_wavelength 0.71073
_diffrn_reflns_av_R_equivalents 0.0557
_diffrn_reflns_av_unetI/netI 0.0957
_diffrn_reflns_Laue_measured_fraction_full 0.986
_diffrn_reflns_Laue_measured_fraction_max 0.986
_diffrn_reflns_limit_h_max 14
_diffrn_reflns_limit_h_min -14
_diffrn_reflns_limit_k_max 14
_diffrn_reflns_limit_k_min -14
_diffrn_reflns_limit_l_max 15
_diffrn_reflns_limit_l_min -15
_diffrn_reflns_number 5978
_diffrn_reflns_point_group_measured_fraction_full 0.986
_diffrn_reflns_point_group_measured_fraction_max 0.986
_diffrn_reflns_theta_full 25.000
_diffrn_reflns_theta_max 25.000
_diffrn_reflns_theta_min 1.683
_exptl_absorpt_coefficient_mu 0.072
_exptl_crystal_colour green
_exptl_crystal_density_diffrn 1.227
_exptl_crystal_description needle
_exptl_crystal_F_000 676
_exptl_crystal_size_max 0.160
_exptl_crystal_size_mid 0.040
_exptl_crystal_size_min 0.020
_refine_diff_density_max 0.292
_refine_diff_density_min -0.281
_refine_diff_density_rms 0.064
_refine_ls_extinction_coef 0.010(3)
_refine_ls_extinction_expression Fc^*^=kFc[1+0.001xFc^2^\l^3^/sin(2\q)]^-1/4^
_refine_ls_extinction_method 'SHELXL-2014/7 (Sheldrick 2014'
_refine_ls_goodness_of_fit_ref 1.030
_refine_ls_hydrogen_treatment constr
_refine_ls_matrix_type full
_refine_ls_number_parameters 457
_refine_ls_number_reflns 5978
_refine_ls_number_restraints 0
_refine_ls_restrained_S_all 1.030
_refine_ls_R_factor_all 0.1331
_refine_ls_R_factor_gt 0.0712
_refine_ls_shift/su_max 0.001
_refine_ls_shift/su_mean 0.000
_refine_ls_structure_factor_coef Fsqd
_refine_ls_weighting_details 'w=1/[\s^2^(Fo^2^)+(0.1289P)^2^] where P=(Fo^2^+2Fc^2^)/3'
_refine_ls_weighting_scheme calc
_refine_ls_wR_factor_gt 0.1970
_refine_ls_wR_factor_ref 0.2394
_reflns_Friedel_coverage 0.000
_reflns_number_gt 3309
_reflns_number_total 5978
_reflns_threshold_expression 'I > 2\s(I)'
_cod_data_source_file c7sc05484j2.cif
_cod_data_source_block hkl5
_cod_depositor_comments 'Adding full bibliography for 1548856--1548858.cif.'
_cod_original_cell_volume 1739.7(17)
_cod_database_code 1548858
_shelx_shelxl_version_number 2014/7
_shelx_space_group_comment
; 
The symmetry employed for this shelxl refinement is uniquely defined 
by the following loop, which should always be used as a source of 
symmetry information in preference to the above space-group names. 
They are only intended as comments. 
;
_shelx_estimated_absorpt_t_min 0.989
_shelx_estimated_absorpt_t_max 0.999

loop_
_space_group_symop_operation_xyz
'x, y, z'
'-x, -y, -z'

loop_
_atom_site_label
_atom_site_type_symbol
_atom_site_fract_x
_atom_site_fract_y
_atom_site_fract_z
_atom_site_U_iso_or_equiv
_atom_site_adp_type
_atom_site_occupancy
_atom_site_site_symmetry_order
_atom_site_calc_flag
_atom_site_refinement_flags_posn
_atom_site_refinement_flags_adp
C1 C 0.2052(6) 0.3276(5) -0.6230(5) 0.0959(19) Uani 1 1 d . .
H1A H 0.2196 0.4093 -0.5971 0.144 Uiso 1 1 calc R U
H1B H 0.1190 0.3013 -0.6514 0.144 Uiso 1 1 calc R U
H1C H 0.2353 0.3049 -0.6807 0.144 Uiso 1 1 calc R U
C2 C 0.2709(4) 0.2766(4) -0.5291(4) 0.0563(12) Uani 1 1 d . .
C3 C 0.3819(4) 0.3290(4) -0.4450(4) 0.0596(12) Uani 1 1 d . .
H3 H 0.4175 0.3982 -0.4469 0.072 Uiso 1 1 calc R U
C4 C 0.4407(4) 0.2828(3) -0.3596(3) 0.0524(11) Uani 1 1 d . .
H4 H 0.5155 0.3205 -0.3054 0.063 Uiso 1 1 calc R U
C5 C 0.3912(4) 0.1813(3) -0.3522(3) 0.0433(10) Uani 1 1 d . .
C6 C 0.2795(4) 0.1271(3) -0.4361(3) 0.0481(10) Uani 1 1 d . .
H6 H 0.2435 0.0584 -0.4336 0.058 Uiso 1 1 calc R U
C7 C 0.2221(4) 0.1743(4) -0.5228(3) 0.0530(11) Uani 1 1 d . .
H7 H 0.1486 0.1359 -0.5785 0.064 Uiso 1 1 calc R U
C8 C 0.4625(4) 0.0188(3) -0.2747(3) 0.0471(10) Uani 1 1 d . .
C9 C 0.4854(4) -0.0284(4) -0.1850(4) 0.0640(13) Uani 1 1 d . .
H9 H 0.4953 0.0174 -0.1162 0.077 Uiso 1 1 calc R U
C10 C 0.4935(5) -0.1430(4) -0.1983(4) 0.0727(14) Uani 1 1 d . .
H10 H 0.5099 -0.1730 -0.1373 0.087 Uiso 1 1 calc R U
C11 C 0.4783(5) -0.2147(4) -0.2979(5) 0.0682(14) Uani 1 1 d . .
C12 C 0.4587(4) -0.1659(4) -0.3856(4) 0.0623(13) Uani 1 1 d . .
H12 H 0.4504 -0.2116 -0.4539 0.075 Uiso 1 1 calc R U
C13 C 0.4511(4) -0.0506(3) -0.3740(3) 0.0509(11) Uani 1 1 d . .
H13 H 0.4382 -0.0200 -0.4342 0.061 Uiso 1 1 calc R U
C14 C 0.4827(6) -0.3413(4) -0.3108(6) 0.104(2) Uani 1 1 d . .
H14A H 0.5580 -0.3526 -0.2571 0.156 Uiso 1 1 calc R U
H14B H 0.4782 -0.3763 -0.3837 0.156 Uiso 1 1 calc R U
H14C H 0.4148 -0.3754 -0.2997 0.156 Uiso 1 1 calc R U
C15 C 0.5157(4) 0.2148(3) -0.1574(3) 0.0459(10) Uani 1 1 d . .
C16 C 0.4541(4) 0.2686(3) -0.0970(3) 0.0487(10) Uani 1 1 d . .
H16 H 0.3697 0.2484 -0.1222 0.058 Uiso 1 1 calc R U
C17 C 0.5136(3) 0.3523(3) 0.0007(3) 0.0436(10) Uani 1 1 d . .
H17 H 0.4701 0.3884 0.0404 0.052 Uiso 1 1 calc R U
C18 C 0.6385(3) 0.3809(3) 0.0378(3) 0.0378(9) Uani 1 1 d . .
C19 C 0.7271(3) 0.4672(3) 0.1333(3) 0.0354(9) Uani 1 1 d . .
C20 C 0.7231(4) 0.5466(3) 0.2206(3) 0.0414(9) Uani 1 1 d . .
H20 H 0.6504 0.5505 0.2317 0.050 Uiso 1 1 calc R U
C21 C 0.8285(4) 0.6218(3) 0.2933(3) 0.0432(10) Uani 1 1 d . .
H21 H 0.8233 0.6766 0.3512 0.052 Uiso 1 1 calc R U
C22 C 0.9395(3) 0.6188(3) 0.2832(3) 0.0379(9) Uani 1 1 d . .
C23 C 0.9509(3) 0.5303(3) 0.1984(3) 0.0349(9) Uani 1 1 d . .
C24 C 1.0580(3) 0.5039(3) 0.1807(3) 0.0383(9) Uani 1 1 d . .
C25 C 1.0497(3) 0.4133(3) 0.0919(3) 0.0398(9) Uani 1 1 d . .
C26 C 0.9367(4) 0.3491(3) 0.0165(3) 0.0442(10) Uani 1 1 d . .
H26 H 0.9328 0.2922 -0.0440 0.053 Uiso 1 1 calc R U
C27 C 0.8332(3) 0.3720(3) 0.0339(3) 0.0372(9) Uani 1 1 d . .
C28 C 0.7024(3) 0.3232(3) -0.0228(3) 0.0388(9) Uani 1 1 d . .
C29 C 0.6422(4) 0.2393(3) -0.1196(3) 0.0460(10) Uani 1 1 d . .
H29 H 0.6851 0.2003 -0.1583 0.055 Uiso 1 1 calc R U
C30 C 0.8412(3) 0.4600(3) 0.1254(3) 0.0330(8) Uani 1 1 d . .
C31 C 1.1777(4) 0.5600(4) 0.2551(3) 0.0511(11) Uani 1 1 d . .
C32 C 1.1593(4) 0.3867(4) 0.0749(3) 0.0542(11) Uani 1 1 d . .
C33 C 1.0663(4) 0.7887(3) 0.2964(3) 0.0419(10) Uani 1 1 d . .
C34 C 1.1844(4) 0.8466(3) 0.3360(3) 0.0517(11) Uani 1 1 d . .
H34 H 1.2457 0.8308 0.3956 0.062 Uiso 1 1 calc R U
C35 C 1.2108(4) 0.9267(4) 0.2875(4) 0.0561(12) Uani 1 1 d . .
H35 H 1.2903 0.9650 0.3156 0.067 Uiso 1 1 calc R U
C36 C 1.1234(5) 0.9531(4) 0.1980(4) 0.0594(12) Uani 1 1 d . .
C37 C 1.0065(4) 0.8944(4) 0.1588(3) 0.0569(12) Uani 1 1 d . .
H37 H 0.9457 0.9097 0.0984 0.068 Uiso 1 1 calc R U
C38 C 0.9773(4) 0.8132(3) 0.2072(3) 0.0467(10) Uani 1 1 d . .
H38 H 0.8977 0.7752 0.1795 0.056 Uiso 1 1 calc R U
C39 C 1.1558(6) 1.0406(5) 0.1449(5) 0.101(2) Uani 1 1 d . .
H39A H 1.1813 1.1140 0.1972 0.151 Uiso 1 1 calc R U
H39B H 1.0855 1.0440 0.0816 0.151 Uiso 1 1 calc R U
H39C H 1.2213 1.0195 0.1221 0.151 Uiso 1 1 calc R U
C40 C 1.0724(3) 0.7402(3) 0.4645(3) 0.0414(9) Uani 1 1 d . .
C41 C 1.0798(4) 0.8528(3) 0.5197(3) 0.0469(10) Uani 1 1 d . .
H41 H 1.0618 0.9079 0.4802 0.056 Uiso 1 1 calc R U
C42 C 1.1139(4) 0.8838(3) 0.6331(3) 0.0516(11) Uani 1 1 d . .
H42 H 1.1192 0.9598 0.6689 0.062 Uiso 1 1 calc R U
C43 C 1.1399(4) 0.8049(4) 0.6936(4) 0.0584(12) Uani 1 1 d . .
C44 C 1.1305(5) 0.6934(4) 0.6384(4) 0.0732(14) Uani 1 1 d . .
H44 H 1.1473 0.6386 0.6783 0.088 Uiso 1 1 calc R U
C45 C 1.0969(4) 0.6604(4) 0.5255(4) 0.0596(12) Uani 1 1 d . .
H45 H 1.0908 0.5840 0.4903 0.071 Uiso 1 1 calc R U
C46 C 1.1790(6) 0.8400(5) 0.8175(4) 0.0898(18) Uani 1 1 d . .
H46A H 1.2511 0.8077 0.8514 0.135 Uiso 1 1 calc R U
H46B H 1.1143 0.8130 0.8370 0.135 Uiso 1 1 calc R U
H46C H 1.1965 0.9216 0.8431 0.135 Uiso 1 1 calc R U
N1 N 0.4492(3) 0.1353(3) -0.2616(3) 0.0545(10) Uani 1 1 d . .
N2 N 1.2776(4) 0.5967(4) 0.3108(4) 0.0808(13) Uani 1 1 d . .
N3 N 1.2432(4) 0.3610(4) 0.0582(4) 0.0851(14) Uani 1 1 d . .
N4 N 1.0403(3) 0.7063(3) 0.3489(2) 0.0427(8) Uani 1 1 d . .

loop_
_atom_site_aniso_label
_atom_site_aniso_U_11
_atom_site_aniso_U_22
_atom_site_aniso_U_33
_atom_site_aniso_U_23
_atom_site_aniso_U_13
_atom_site_aniso_U_12
C1 0.110(5) 0.086(4) 0.088(4) 0.040(3) 0.024(4) 0.021(4)
C2 0.072(3) 0.052(3) 0.052(2) 0.012(2) 0.031(2) 0.018(2)
C3 0.077(3) 0.040(2) 0.064(3) 0.007(2) 0.035(3) -0.004(2)
C4 0.056(3) 0.044(2) 0.046(2) -0.0023(19) 0.018(2) -0.008(2)
C5 0.047(2) 0.035(2) 0.038(2) -0.0036(17) 0.0133(18) -0.0002(18)
C6 0.047(2) 0.040(2) 0.047(2) 0.0012(18) 0.014(2) -0.0053(19)
C7 0.045(2) 0.058(3) 0.045(2) 0.001(2) 0.014(2) 0.004(2)
C8 0.038(2) 0.038(2) 0.049(2) -0.0026(18) 0.0082(19) -0.0073(18)
C9 0.085(3) 0.050(3) 0.045(2) 0.005(2) 0.017(2) -0.004(2)
C10 0.090(4) 0.050(3) 0.073(3) 0.019(3) 0.025(3) 0.003(3)
C11 0.066(3) 0.044(3) 0.083(4) 0.011(3) 0.019(3) 0.008(2)
C12 0.055(3) 0.046(3) 0.065(3) -0.005(2) 0.011(2) 0.006(2)
C13 0.050(3) 0.049(2) 0.045(2) 0.0018(19) 0.014(2) 0.003(2)
C14 0.118(5) 0.047(3) 0.132(5) 0.014(3) 0.039(4) 0.007(3)
C15 0.044(2) 0.038(2) 0.038(2) -0.0031(17) 0.0043(18) -0.0034(18)
C16 0.036(2) 0.047(2) 0.052(2) 0.0029(19) 0.0114(19) -0.0046(19)
C17 0.040(2) 0.041(2) 0.041(2) -0.0026(17) 0.0138(18) -0.0006(18)
C18 0.039(2) 0.036(2) 0.0332(18) 0.0042(16) 0.0118(17) -0.0029(17)
C19 0.037(2) 0.0298(18) 0.0342(19) 0.0017(15) 0.0126(16) 0.0004(16)
C20 0.041(2) 0.043(2) 0.042(2) -0.0002(17) 0.0252(18) 0.0032(18)
C21 0.047(2) 0.0333(19) 0.044(2) -0.0080(17) 0.0223(19) -0.0012(18)
C22 0.039(2) 0.0344(19) 0.0325(19) -0.0004(15) 0.0116(17) -0.0040(17)
C23 0.035(2) 0.0346(19) 0.0317(18) 0.0082(15) 0.0105(16) -0.0024(16)
C24 0.035(2) 0.040(2) 0.042(2) 0.0111(17) 0.0162(17) 0.0000(17)
C25 0.040(2) 0.046(2) 0.042(2) 0.0140(18) 0.0224(18) 0.0105(18)
C26 0.048(2) 0.042(2) 0.041(2) 0.0022(17) 0.0207(19) 0.0019(19)
C27 0.039(2) 0.036(2) 0.0319(18) 0.0003(15) 0.0136(17) 0.0047(17)
C28 0.038(2) 0.0336(19) 0.0370(19) -0.0017(16) 0.0131(17) 0.0006(17)
C29 0.045(2) 0.041(2) 0.043(2) -0.0049(17) 0.0154(19) 0.0032(19)
C30 0.035(2) 0.0292(18) 0.0337(18) 0.0047(15) 0.0142(16) 0.0034(16)
C31 0.041(3) 0.051(2) 0.056(3) 0.008(2) 0.018(2) -0.001(2)
C32 0.041(3) 0.061(3) 0.055(3) 0.007(2) 0.017(2) 0.009(2)
C33 0.048(2) 0.035(2) 0.036(2) -0.0013(16) 0.0165(18) -0.0032(18)
C34 0.046(3) 0.048(2) 0.049(2) -0.0012(19) 0.015(2) -0.007(2)
C35 0.063(3) 0.047(2) 0.056(3) -0.005(2) 0.034(2) -0.014(2)
C36 0.088(4) 0.045(2) 0.056(3) 0.008(2) 0.044(3) 0.003(2)
C37 0.074(3) 0.050(3) 0.044(2) 0.010(2) 0.020(2) 0.010(2)
C38 0.055(3) 0.040(2) 0.039(2) 0.0020(17) 0.017(2) -0.0012(19)
C39 0.140(6) 0.084(4) 0.100(4) 0.036(3) 0.067(4) -0.008(4)
C40 0.039(2) 0.039(2) 0.0360(19) 0.0023(17) 0.0079(17) -0.0046(17)
C41 0.053(3) 0.042(2) 0.037(2) 0.0055(17) 0.0113(18) -0.0047(19)
C42 0.061(3) 0.045(2) 0.036(2) -0.0032(19) 0.013(2) -0.007(2)
C43 0.062(3) 0.063(3) 0.046(2) 0.017(2) 0.015(2) 0.005(2)
C44 0.090(4) 0.071(3) 0.055(3) 0.030(3) 0.018(3) 0.010(3)
C45 0.076(3) 0.043(2) 0.054(3) 0.012(2) 0.019(2) 0.008(2)
C46 0.108(5) 0.112(5) 0.043(3) 0.017(3) 0.025(3) 0.015(4)
N1 0.062(2) 0.0328(18) 0.0436(19) -0.0027(15) 0.0005(17) -0.0047(16)
N2 0.043(2) 0.082(3) 0.097(3) 0.007(2) 0.015(2) -0.008(2)
N3 0.053(3) 0.114(4) 0.095(3) 0.015(3) 0.041(3) 0.025(3)
N4 0.047(2) 0.0359(17) 0.0339(16) -0.0004(14) 0.0102(15) -0.0118(15)

loop_
_atom_type_symbol
_atom_type_description
_atom_type_scat_dispersion_real
_atom_type_scat_dispersion_imag
_atom_type_scat_source
C C 0.0033 0.0016 'International Tables Vol C Tables 4.2.6.8 and 6.1.1.4'
H H 0.0000 0.0000 'International Tables Vol C Tables 4.2.6.8 and 6.1.1.4'
N N 0.0061 0.0033 'International Tables Vol C Tables 4.2.6.8 and 6.1.1.4'

loop_
_geom_angle_atom_site_label_1
_geom_angle_atom_site_label_2
_geom_angle_atom_site_label_3
_geom_angle
C2 C1 H1A 109.5
C2 C1 H1B 109.5
H1A C1 H1B 109.5
C2 C1 H1C 109.5
H1A C1 H1C 109.5
H1B C1 H1C 109.5
C7 C2 C3 116.7(4)
C7 C2 C1 120.8(5)
C3 C2 C1 122.6(4)
C4 C3 C2 122.4(4)
C4 C3 H3 118.8
C2 C3 H3 118.8
C3 C4 C5 121.1(4)
C3 C4 H4 119.5
C5 C4 H4 119.5
C4 C5 C6 117.5(4)
C4 C5 N1 121.3(3)
C6 C5 N1 121.2(3)
C7 C6 C5 120.7(4)
C7 C6 H6 119.7
C5 C6 H6 119.7
C2 C7 C6 121.7(4)
C2 C7 H7 119.1
C6 C7 H7 119.1
C13 C8 C9 118.5(4)
C13 C8 N1 122.0(4)
C9 C8 N1 119.5(4)
C10 C9 C8 119.8(4)
C10 C9 H9 120.1
C8 C9 H9 120.1
C11 C10 C9 122.7(5)
C11 C10 H10 118.7
C9 C10 H10 118.7
C10 C11 C12 116.8(4)
C10 C11 C14 121.3(5)
C12 C11 C14 121.8(5)
C11 C12 C13 121.5(4)
C11 C12 H12 119.2
C13 C12 H12 119.2
C8 C13 C12 120.7(4)
C8 C13 H13 119.7
C12 C13 H13 119.7
C11 C14 H14A 109.5
C11 C14 H14B 109.5
H14A C14 H14B 109.5
C11 C14 H14C 109.5
H14A C14 H14C 109.5
H14B C14 H14C 109.5
C16 C15 C29 120.5(3)
C16 C15 N1 119.9(4)
C29 C15 N1 119.7(4)
C15 C16 C17 121.9(4)
C15 C16 H16 119.0
C17 C16 H16 119.0
C18 C17 C16 118.6(4)
C18 C17 H17 120.7
C16 C17 H17 120.7
C17 C18 C28 119.5(3)
C17 C18 C19 132.3(3)
C28 C18 C19 108.2(3)
C20 C19 C30 117.4(3)
C20 C19 C18 136.3(3)
C30 C19 C18 106.3(3)
C19 C20 C21 119.9(3)
C19 C20 H20 120.1
C21 C20 H20 120.1
C22 C21 C20 123.0(3)
C22 C21 H21 118.5
C20 C21 H21 118.5
C21 C22 N4 121.4(3)
C21 C22 C23 119.1(3)
N4 C22 C23 119.3(3)
C30 C23 C24 116.4(3)
C30 C23 C22 115.1(3)
C24 C23 C22 128.5(3)
C25 C24 C23 119.8(3)
C25 C24 C31 117.4(4)
C23 C24 C31 122.6(3)
C24 C25 C26 122.0(3)
C24 C25 C32 119.4(3)
C26 C25 C32 118.6(3)
C27 C26 C25 118.8(3)
C27 C26 H26 120.6
C25 C26 H26 120.6
C26 C27 C30 119.6(3)
C26 C27 C28 134.6(3)
C30 C27 C28 105.8(3)
C29 C28 C18 121.4(3)
C29 C28 C27 130.5(4)
C18 C28 C27 108.1(3)
C28 C29 C15 118.0(4)
C28 C29 H29 121.0
C15 C29 H29 121.0
C23 C30 C19 125.1(3)
C23 C30 C27 123.3(3)
C19 C30 C27 111.6(3)
N2 C31 C24 173.9(5)
N3 C32 C25 176.9(5)
C38 C33 C34 118.7(4)
C38 C33 N4 122.0(3)
C34 C33 N4 119.3(4)
C35 C34 C33 120.2(4)
C35 C34 H34 119.9
C33 C34 H34 119.9
C34 C35 C36 122.4(4)
C34 C35 H35 118.8
C36 C35 H35 118.8
C37 C36 C35 117.0(4)
C37 C36 C39 121.8(5)
C35 C36 C39 121.2(5)
C36 C37 C38 121.6(4)
C36 C37 H37 119.2
C38 C37 H37 119.2
C33 C38 C37 120.1(4)
C33 C38 H38 119.9
C37 C38 H38 119.9
C36 C39 H39A 109.5
C36 C39 H39B 109.5
H39A C39 H39B 109.5
C36 C39 H39C 109.5
H39A C39 H39C 109.5
H39B C39 H39C 109.5
C45 C40 C41 118.1(4)
C45 C40 N4 120.0(3)
C41 C40 N4 121.9(3)
C42 C41 C40 120.5(4)
C42 C41 H41 119.7
C40 C41 H41 119.7
C43 C42 C41 121.3(4)
C43 C42 H42 119.4
C41 C42 H42 119.4
C42 C43 C44 118.0(4)
C42 C43 C46 120.8(4)
C44 C43 C46 121.2(5)
C43 C44 C45 121.9(4)
C43 C44 H44 119.1
C45 C44 H44 119.1
C44 C45 C40 120.2(4)
C44 C45 H45 119.9
C40 C45 H45 119.9
C43 C46 H46A 109.5
C43 C46 H46B 109.5
H46A C46 H46B 109.5
C43 C46 H46C 109.5
H46A C46 H46C 109.5
H46B C46 H46C 109.5
C8 N1 C5 122.5(3)
C8 N1 C15 119.7(3)
C5 N1 C15 116.8(3)
C40 N4 C22 119.0(3)
C40 N4 C33 118.0(3)
C22 N4 C33 116.6(3)

loop_
_geom_bond_atom_site_label_1
_geom_bond_atom_site_label_2
_geom_bond_distance
C1 C2 1.504(7)
C1 H1A 0.9600
C1 H1B 0.9600
C1 H1C 0.9600
C2 C7 1.376(6)
C2 C3 1.388(6)
C3 C4 1.363(6)
C3 H3 0.9300
C4 C5 1.377(5)
C4 H4 0.9300
C5 C6 1.397(5)
C5 N1 1.413(5)
C6 C7 1.381(6)
C6 H6 0.9300
C7 H7 0.9300
C8 C13 1.369(5)
C8 C9 1.392(6)
C8 N1 1.411(5)
C9 C10 1.378(6)
C9 H9 0.9300
C10 C11 1.370(7)
C10 H10 0.9300
C11 C12 1.385(7)
C11 C14 1.515(7)
C12 C13 1.387(6)
C12 H12 0.9300
C13 H13 0.9300
C14 H14A 0.9600
C14 H14B 0.9600
C14 H14C 0.9600
C15 C16 1.368(6)
C15 C29 1.388(6)
C15 N1 1.426(5)
C16 C17 1.385(5)
C16 H16 0.9300
C17 C18 1.376(5)
C17 H17 0.9300
C18 C28 1.408(5)
C18 C19 1.469(5)
C19 C20 1.362(5)
C19 C30 1.402(5)
C20 C21 1.395(5)
C20 H20 0.9300
C21 C22 1.372(5)
C21 H21 0.9300
C22 N4 1.422(4)
C22 C23 1.437(5)
C23 C30 1.402(5)
C23 C24 1.415(5)
C24 C25 1.405(5)
C24 C31 1.428(6)
C25 C26 1.408(5)
C25 C32 1.440(6)
C26 C27 1.361(5)
C26 H26 0.9300
C27 C30 1.411(5)
C27 C28 1.476(5)
C28 C29 1.381(5)
C29 H29 0.9300
C31 N2 1.146(5)
C32 N3 1.141(6)
C33 C38 1.381(5)
C33 C34 1.387(5)
C33 N4 1.425(5)
C34 C35 1.367(6)
C34 H34 0.9300
C35 C36 1.384(7)
C35 H35 0.9300
C36 C37 1.380(6)
C36 C39 1.509(6)
C37 C38 1.389(6)
C37 H37 0.9300
C38 H38 0.9300
C39 H39A 0.9600
C39 H39B 0.9600
C39 H39C 0.9600
C40 C45 1.379(6)
C40 C41 1.387(5)
C40 N4 1.414(5)
C41 C42 1.383(5)
C41 H41 0.9300
C42 C43 1.366(6)
C42 H42 0.9300
C43 C44 1.371(7)
C43 C46 1.509(6)
C44 C45 1.379(6)
C44 H44 0.9300
C45 H45 0.9300
C46 H46A 0.9600
C46 H46B 0.9600
C46 H46C 0.9600

loop_
_geom_hbond_atom_site_label_D
_geom_hbond_atom_site_label_H
_geom_hbond_atom_site_label_A
_geom_hbond_distance_DH
_geom_hbond_distance_HA
_geom_hbond_distance_DA
_geom_hbond_angle_DHA
_geom_hbond_site_symmetry_A
C4 H4 N2 0.93 2.63 3.346(6) 133.7 2_765
C4 H4 N2 0.93 2.63 3.346(6) 133.7 2_765
C4 H4 N2 0.93 2.63 3.346(6) 133.7 2_765
C4 H4 N2 0.93 2.63 3.346(6) 133.7 2_765
C4 H4 N2 0.93 2.63 3.346(6) 133.7 2_765

loop_
_geom_torsion_atom_site_label_1
_geom_torsion_atom_site_label_2
_geom_torsion_atom_site_label_3
_geom_torsion_atom_site_label_4
_geom_torsion
C7 C2 C3 C4 -0.3(6)
C1 C2 C3 C4 179.6(5)
C2 C3 C4 C5 -0.7(7)
C3 C4 C5 C6 0.7(6)
C3 C4 C5 N1 -177.4(4)
C4 C5 C6 C7 0.2(6)
N1 C5 C6 C7 178.3(4)
C3 C2 C7 C6 1.2(6)
C1 C2 C7 C6 -178.6(4)
C5 C6 C7 C2 -1.2(6)
C13 C8 C9 C10 -1.4(7)
N1 C8 C9 C10 177.4(4)
C8 C9 C10 C11 -0.8(8)
C9 C10 C11 C12 2.4(8)
C9 C10 C11 C14 -177.5(5)
C10 C11 C12 C13 -1.9(7)
C14 C11 C12 C13 178.0(5)
C9 C8 C13 C12 1.9(6)
N1 C8 C13 C12 -176.9(4)
C11 C12 C13 C8 -0.3(7)
C29 C15 C16 C17 2.9(6)
N1 C15 C16 C17 -175.3(4)
C15 C16 C17 C18 -0.6(6)
C16 C17 C18 C28 -1.2(6)
C16 C17 C18 C19 177.0(4)
C17 C18 C19 C20 2.6(8)
C28 C18 C19 C20 -179.0(4)
C17 C18 C19 C30 -177.2(4)
C28 C18 C19 C30 1.2(4)
C30 C19 C20 C21 4.5(5)
C18 C19 C20 C21 -175.3(4)
C19 C20 C21 C22 -1.6(6)
C20 C21 C22 N4 171.1(3)
C20 C21 C22 C23 -3.9(6)
C21 C22 C23 C30 6.0(5)
N4 C22 C23 C30 -169.1(3)
C21 C22 C23 C24 -172.7(4)
N4 C22 C23 C24 12.3(6)
C30 C23 C24 C25 1.6(5)
C22 C23 C24 C25 -179.8(4)
C30 C23 C24 C31 -173.2(3)
C22 C23 C24 C31 5.5(6)
C23 C24 C25 C26 2.2(6)
C31 C24 C25 C26 177.2(3)
C23 C24 C25 C32 -179.7(4)
C31 C24 C25 C32 -4.6(5)
C24 C25 C26 C27 -3.5(6)
C32 C25 C26 C27 178.3(4)
C25 C26 C27 C30 0.9(5)
C25 C26 C27 C28 -178.1(4)
C17 C18 C28 C29 0.8(6)
C19 C18 C28 C29 -177.9(3)
C17 C18 C28 C27 178.9(3)
C19 C18 C28 C27 0.2(4)
C26 C27 C28 C29 -4.6(7)
C30 C27 C28 C29 176.3(4)
C26 C27 C28 C18 177.5(4)
C30 C27 C28 C18 -1.6(4)
C18 C28 C29 C15 1.5(6)
C27 C28 C29 C15 -176.1(4)
C16 C15 C29 C28 -3.3(6)
N1 C15 C29 C28 174.9(4)
C24 C23 C30 C19 175.6(3)
C22 C23 C30 C19 -3.2(5)
C24 C23 C30 C27 -4.2(5)
C22 C23 C30 C27 176.9(3)
C20 C19 C30 C23 -2.0(5)
C18 C19 C30 C23 177.8(3)
C20 C19 C30 C27 177.9(3)
C18 C19 C30 C27 -2.3(4)
C26 C27 C30 C23 3.0(6)
C28 C27 C30 C23 -177.7(3)
C26 C27 C30 C19 -176.8(3)
C28 C27 C30 C19 2.5(4)
C38 C33 C34 C35 0.5(6)
N4 C33 C34 C35 -179.3(4)
C33 C34 C35 C36 -0.5(6)
C34 C35 C36 C37 0.0(6)
C34 C35 C36 C39 -178.9(4)
C35 C36 C37 C38 0.4(6)
C39 C36 C37 C38 179.4(4)
C34 C33 C38 C37 -0.1(6)
N4 C33 C38 C37 179.8(3)
C36 C37 C38 C33 -0.4(6)
C45 C40 C41 C42 1.6(6)
N4 C40 C41 C42 -178.7(4)
C40 C41 C42 C43 -0.7(6)
C41 C42 C43 C44 -0.4(7)
C41 C42 C43 C46 179.0(5)
C42 C43 C44 C45 0.5(8)
C46 C43 C44 C45 -178.9(5)
C43 C44 C45 C40 0.5(8)
C41 C40 C45 C44 -1.5(7)
N4 C40 C45 C44 178.8(4)
C13 C8 N1 C5 18.1(6)
C9 C8 N1 C5 -160.7(4)
C13 C8 N1 C15 -149.6(4)
C9 C8 N1 C15 31.6(6)
C4 C5 N1 C8 -135.6(4)
C6 C5 N1 C8 46.4(6)
C4 C5 N1 C15 32.4(6)
C6 C5 N1 C15 -145.6(4)
C16 C15 N1 C8 -113.6(5)
C29 C15 N1 C8 68.2(5)
C16 C15 N1 C5 78.1(5)
C29 C15 N1 C5 -100.2(5)
C45 C40 N4 C22 55.4(5)
C41 C40 N4 C22 -124.4(4)
C45 C40 N4 C33 -153.6(4)
C41 C40 N4 C33 26.7(5)
C21 C22 N4 C40 49.2(5)
C23 C22 N4 C40 -135.9(4)
C21 C22 N4 C33 -102.2(4)
C23 C22 N4 C33 72.7(4)
C38 C33 N4 C40 -126.4(4)
C34 C33 N4 C40 53.5(5)
C38 C33 N4 C22 25.4(5)
C34 C33 N4 C22 -154.8(3)
